data_7206378
loop_
_publ_author_name
'Mocilac, Pavle'
'Gallagher, John F.'

_publ_section_title
;
 Structural systematics and conformational analyses of a 3 \\times 3
 isomer grid of nine N-(tolyl)pyridinecarboxamides and three
 chlorinated relatives
;
_journal_issue 17
_journal_name_full CrystEngComm
_journal_page_first 5354
_journal_paper_doi 10.1039/c1ce05169e
_journal_volume 13
_journal_year 2011
_chemical_formula_moiety 'C13 H12 N2 O'
_chemical_formula_sum 'C13 H12 N2 O'
_chemical_formula_weight 212.25
_chemical_melting_point 323
_chemical_name_common NomM
_chemical_name_systematic
;
?
;
_space_group_IT_number 4
_symmetry_cell_setting monoclinic
_symmetry_space_group_name_Hall 'P 2yb'
_symmetry_space_group_name_H-M 'P 1 21 1'
_atom_sites_solution_hydrogens geom
_atom_sites_solution_primary direct
_atom_sites_solution_secondary difmap
_audit_creation_method SHELXL-97
_cell_angle_alpha 90.00
_cell_angle_beta 105.661(4)
_cell_angle_gamma 90.00
_cell_formula_units_Z 4
_cell_length_a 9.2326(4)
_cell_length_b 14.0836(4)
_cell_length_c 9.4162(4)
_cell_measurement_reflns_used 2146
_cell_measurement_temperature 294(2)
_cell_measurement_theta_max 27.8
_cell_measurement_theta_min 3.7
_cell_volume 1178.92(8)
_computing_cell_refinement
;
CrysAlisPro, Oxford Diffraction Ltd.,
Version 1.171.33.55 (release 05-01-2010 CrysAlis171 .NET)
(compiled Jan 5 2010,16:28:46)
;
_computing_data_collection
;
CrysAlisPro, Oxford Diffraction Ltd.,
Version 1.171.33.55 (release 05-01-2010 CrysAlis171 .NET)
(compiled Jan 5 2010,16:28:46)
;
_computing_data_reduction
;
CrysAlisPro, Oxford Diffraction Ltd.,
Version 1.171.33.55 (release 05-01-2010 CrysAlis171 .NET)
(compiled Jan 5 2010,16:28:46)
;
_computing_molecular_graphics 'PLATON (Spek, 2009)'
_computing_publication_material SHELXL97
_computing_structure_refinement 'SHELXL97 (Sheldrick, 2008) and SORTX (McArdle, 1995)'
_computing_structure_solution 'SHELXS97 (Sheldrick, 2008)'
_diffrn_ambient_temperature 294(1)
_diffrn_measured_fraction_theta_full 0.995
_diffrn_measured_fraction_theta_max 0.942
_diffrn_measurement_device 'Xcalibur, Sapphire3, Gemini ultra'
_diffrn_measurement_method '\w scans'
_diffrn_radiation_monochromator graphite
_diffrn_radiation_source 'Enhance (Mo) X-ray Source'
_diffrn_radiation_type MoK\a
_diffrn_radiation_wavelength 0.71073
_diffrn_reflns_av_R_equivalents 0.0959
_diffrn_reflns_av_sigmaI/netI 0.1270
_diffrn_reflns_limit_h_max 12
_diffrn_reflns_limit_h_min -12
_diffrn_reflns_limit_k_max 18
_diffrn_reflns_limit_k_min -17
_diffrn_reflns_limit_l_max 12
_diffrn_reflns_limit_l_min -12
_diffrn_reflns_number 16614
_diffrn_reflns_theta_full 26.00
_diffrn_reflns_theta_max 27.96
_diffrn_reflns_theta_min 3.69
_diffrn_standards_decay_% 1
_diffrn_standards_interval_time 60
_diffrn_standards_number 15366
_exptl_absorpt_coefficient_mu 0.078
_exptl_absorpt_correction_T_max 0.996
_exptl_absorpt_correction_T_min 0.983
_exptl_absorpt_correction_type analytical
_exptl_absorpt_process_details '(ABSFAC, Clark and Reid, 1998)'
_exptl_crystal_colour colourless
_exptl_crystal_density_diffrn 1.196
_exptl_crystal_density_method 'not measured'
_exptl_crystal_description plate
_exptl_crystal_F_000 448
_exptl_crystal_size_max 0.22
_exptl_crystal_size_mid 0.16
_exptl_crystal_size_min 0.05
_refine_diff_density_max 0.075
_refine_diff_density_min -0.078
_refine_diff_density_rms 0.019
_refine_ls_extinction_coef 0.0114(8)
_refine_ls_extinction_expression Fc^*^=kFc[1+0.001xFc^2^\l^3^/sin(2\q)]^-1/4^
_refine_ls_extinction_method SHELXL
_refine_ls_goodness_of_fit_ref 0.667
_refine_ls_hydrogen_treatment mixed
_refine_ls_matrix_type full
_refine_ls_number_parameters 298
_refine_ls_number_reflns 2780
_refine_ls_number_restraints 1
_refine_ls_restrained_S_all 0.667
_refine_ls_R_factor_all 0.1375
_refine_ls_R_factor_gt 0.0292
_refine_ls_shift/su_max 0.001
_refine_ls_shift/su_mean 0.000
_refine_ls_structure_factor_coef Fsqd
_refine_ls_weighting_details 'w=1/[\s^2^(Fo^2^)+(0.0126P)^2^] where P=(Fo^2^+2Fc^2^)/3'
_refine_ls_weighting_scheme calc
_refine_ls_wR_factor_gt 0.0362
_refine_ls_wR_factor_ref 0.0446
_reflns_number_gt 1026
_reflns_number_total 2780
_reflns_threshold_expression I>2\s(I)
_cod_data_source_file c1ce05169e.txt
_cod_data_source_block NomM_[10-009]
_cod_depositor_comments
;
The following automatic conversions were performed:

'_symmetry_cell_setting' value 'Monoclinic' changed to 'monoclinic'
according to /home/saulius/struct/CIF-dictionaries/cif_core.dic
dictionary named 'cif_core.dic' version 2.4.1 from
2010-06-29.

'_exptl_absorpt_correction_type' value 'Analytical'
changed to 'analytical' according to
/home/saulius/struct/CIF-dictionaries/cif_core.dic dictionary named
'cif_core.dic' version 2.4.1 from 2010-06-29.

Automatic conversion script
Id: cif_fix_values 1715 2011-07-08 13:25:40Z adriana 
;
_cod_original_sg_symbol_H-M 'P 21'
_cod_database_code 7206378

loop_
_symmetry_equiv_pos_as_xyz
'x, y, z'
'-x, y+1/2, -z'

loop_
_atom_site_label
_atom_site_type_symbol
_atom_site_fract_x
_atom_site_fract_y
_atom_site_fract_z
_atom_site_U_iso_or_equiv
_atom_site_adp_type
_atom_site_occupancy
_atom_site_symmetry_multiplicity
_atom_site_calc_flag
_atom_site_refinement_flags
O1A O 0.3096(2) 0.34025(14) 0.14293(19) 0.0708(6) Uani 1 1 d .
N1A N 0.2011(2) 0.41942(15) -0.0703(3) 0.0574(7) Uani 1 1 d .
H1A H 0.143(3) 0.4736(17) -0.101(3) 0.069 Uiso 1 1 d .
C1A C 0.2405(3) 0.4087(2) 0.0782(4) 0.0560(8) Uani 1 1 d .
C11A C 0.2217(3) 0.3538(2) -0.1779(4) 0.0560(8) Uani 1 1 d .
C12A C 0.3266(3) 0.2816(2) -0.1431(3) 0.0703(9) Uani 1 1 d .
H12A H 0.3848 0.2733 -0.0466 0.084 Uiso 1 1 calc R
C13A C 0.3440(4) 0.2207(2) -0.2561(5) 0.0796(10) Uani 1 1 d .
C14A C 0.2597(4) 0.2341(2) -0.3956(4) 0.0839(11) Uani 1 1 d .
H14A H 0.2710 0.1934 -0.4697 0.101 Uiso 1 1 calc R
C15A C 0.1571(4) 0.3070(2) -0.4301(4) 0.0776(10) Uani 1 1 d .
H15A H 0.1006 0.3161 -0.5270 0.093 Uiso 1 1 calc R
C16A C 0.1382(3) 0.3666(2) -0.3204(4) 0.0648(9) Uani 1 1 d .
H16A H 0.0684 0.4157 -0.3434 0.078 Uiso 1 1 calc R
C17A C 0.4620(4) 0.1419(3) -0.2169(4) 0.1328(15) Uani 1 1 d .
H17A H 0.4131 0.0823 -0.2118 0.199 Uiso 1 1 calc R
H17B H 0.5315 0.1554 -0.1232 0.199 Uiso 1 1 calc R
H17C H 0.5153 0.1384 -0.2913 0.199 Uiso 1 1 calc R
C21A C 0.1885(3) 0.4871(2) 0.1608(4) 0.0537(8) Uani 1 1 d .
N22A N 0.1063(3) 0.55616(18) 0.0816(2) 0.0736(8) Uani 1 1 d .
C23A C 0.0573(4) 0.6224(2) 0.1584(4) 0.0909(11) Uani 1 1 d .
H23A H 0.0016 0.6724 0.1064 0.109 Uiso 1 1 calc R
C24A C 0.0832(4) 0.6219(3) 0.3074(5) 0.0954(12) Uani 1 1 d .
H24A H 0.0426 0.6688 0.3547 0.114 Uiso 1 1 calc R
C25A C 0.1692(4) 0.5517(3) 0.3857(4) 0.0928(11) Uani 1 1 d .
H25A H 0.1911 0.5502 0.4881 0.111 Uiso 1 1 calc R
C26A C 0.2235(3) 0.4826(2) 0.3099(4) 0.0753(10) Uani 1 1 d .
H26A H 0.2833 0.4336 0.3605 0.090 Uiso 1 1 calc R
O1B O -0.0517(2) 0.09052(14) 0.2918(2) 0.0785(6) Uani 1 1 d .
N1B N 0.1384(3) 0.16432(16) 0.2211(3) 0.0587(7) Uani 1 1 d .
H1B H 0.158(3) 0.2160(18) 0.179(3) 0.070 Uiso 1 1 d .
C1B C -0.0018(4) 0.1580(2) 0.2370(3) 0.0585(8) Uani 1 1 d .
C11B C 0.2541(3) 0.0949(2) 0.2545(3) 0.0549(8) Uani 1 1 d .
C12B C 0.2443(3) 0.0138(2) 0.3309(3) 0.0745(10) Uani 1 1 d .
H12B H 0.1590 0.0026 0.3630 0.089 Uiso 1 1 calc R
C13B C 0.3601(4) -0.0522(2) 0.3612(3) 0.0781(10) Uani 1 1 d .
C14B C 0.4864(4) -0.0352(2) 0.3161(3) 0.0793(10) Uani 1 1 d .
H14B H 0.5646 -0.0791 0.3353 0.095 Uiso 1 1 calc R
C15B C 0.4967(4) 0.0472(3) 0.2422(4) 0.0895(10) Uani 1 1 d .
H15B H 0.5832 0.0593 0.2127 0.107 Uiso 1 1 calc R
C16B C 0.3818(4) 0.1122(2) 0.2108(3) 0.0774(10) Uani 1 1 d .
H16B H 0.3905 0.1678 0.1603 0.093 Uiso 1 1 calc R
C17B C 0.3468(4) -0.1444(3) 0.4426(4) 0.1501(16) Uani 1 1 d .
H17D H 0.3081 -0.1937 0.3722 0.225 Uiso 1 1 calc R
H17E H 0.2797 -0.1349 0.5035 0.225 Uiso 1 1 calc R
H17F H 0.4442 -0.1624 0.5033 0.225 Uiso 1 1 calc R
C21B C -0.1001(3) 0.2427(2) 0.1813(3) 0.0582(8) Uani 1 1 d .
N22B N -0.0572(3) 0.30126(19) 0.0896(3) 0.0733(8) Uani 1 1 d .
C23B C -0.1489(5) 0.3735(3) 0.0367(4) 0.0963(12) Uani 1 1 d .
H23B H -0.1223 0.4152 -0.0286 0.116 Uiso 1 1 calc R
C24B C -0.2798(4) 0.3895(3) 0.0735(5) 0.1047(13) Uani 1 1 d .
H24B H -0.3401 0.4412 0.0340 0.126 Uiso 1 1 calc R
C25B C -0.3219(4) 0.3291(4) 0.1688(5) 0.1098(13) Uani 1 1 d .
H25B H -0.4101 0.3393 0.1964 0.132 Uiso 1 1 calc R
C26B C -0.2304(4) 0.2526(3) 0.2229(3) 0.0842(11) Uani 1 1 d .
H26B H -0.2564 0.2089 0.2859 0.101 Uiso 1 1 calc R

loop_
_atom_site_aniso_label
_atom_site_aniso_U_11
_atom_site_aniso_U_22
_atom_site_aniso_U_33
_atom_site_aniso_U_23
_atom_site_aniso_U_13
_atom_site_aniso_U_12
O1A 0.0786(14) 0.0676(15) 0.0704(15) 0.0125(12) 0.0275(11) 0.0237(13)
N1A 0.0693(18) 0.0468(17) 0.062(2) 0.0040(16) 0.0283(15) 0.0125(13)
C1A 0.061(2) 0.054(2) 0.059(2) 0.006(2) 0.0254(19) 0.0054(17)
C11A 0.065(2) 0.046(2) 0.064(2) -0.0013(19) 0.0281(19) -0.0009(17)
C12A 0.082(3) 0.063(2) 0.072(2) 0.000(2) 0.0298(18) 0.0089(19)
C13A 0.102(3) 0.058(2) 0.091(3) -0.002(2) 0.047(3) 0.014(2)
C14A 0.114(3) 0.060(2) 0.085(3) -0.023(2) 0.040(3) -0.006(2)
C15A 0.093(3) 0.070(3) 0.065(2) -0.012(2) 0.0128(19) -0.013(2)
C16A 0.072(2) 0.055(2) 0.067(2) -0.009(2) 0.018(2) -0.0007(17)
C17A 0.180(4) 0.101(3) 0.138(3) 0.018(3) 0.078(3) 0.066(3)
C21A 0.060(2) 0.050(2) 0.054(2) 0.0021(19) 0.0216(17) 0.0050(16)
N22A 0.103(2) 0.0565(18) 0.067(2) 0.0013(17) 0.0329(15) 0.0203(16)
C23A 0.137(3) 0.066(3) 0.078(3) 0.008(2) 0.043(2) 0.038(2)
C24A 0.132(3) 0.075(3) 0.094(3) -0.004(3) 0.055(3) 0.026(2)
C25A 0.129(3) 0.099(3) 0.056(3) -0.010(3) 0.034(2) 0.018(3)
C26A 0.099(3) 0.071(2) 0.056(3) 0.007(2) 0.021(2) 0.019(2)
O1B 0.0774(15) 0.0695(15) 0.0969(17) 0.0118(13) 0.0378(12) -0.0028(12)
N1B 0.0648(18) 0.0432(16) 0.0702(18) 0.0036(13) 0.0218(15) -0.0022(16)
C1B 0.059(2) 0.053(2) 0.062(2) -0.0091(18) 0.0148(18) -0.004(2)
C11B 0.058(2) 0.044(2) 0.061(2) -0.0014(17) 0.0126(17) 0.0073(18)
C12B 0.072(2) 0.063(2) 0.094(3) 0.015(2) 0.0320(19) 0.007(2)
C13B 0.080(3) 0.066(2) 0.089(3) 0.015(2) 0.022(2) 0.007(2)
C14B 0.084(3) 0.064(2) 0.094(3) 0.004(2) 0.030(2) 0.017(2)
C15B 0.082(2) 0.081(3) 0.117(3) 0.016(2) 0.046(2) 0.021(2)
C16B 0.081(3) 0.058(2) 0.103(3) 0.015(2) 0.043(2) 0.013(2)
C17B 0.128(3) 0.104(3) 0.227(5) 0.093(3) 0.063(3) 0.030(3)
C21B 0.056(2) 0.053(2) 0.062(2) -0.0046(18) 0.0081(18) -0.0004(19)
N22B 0.0651(19) 0.0601(19) 0.088(2) 0.0130(16) 0.0088(15) 0.0048(16)
C23B 0.080(3) 0.082(3) 0.122(3) 0.025(2) 0.018(2) 0.012(2)
C24B 0.068(3) 0.103(3) 0.131(4) 0.002(3) 0.005(3) 0.028(3)
C25B 0.079(3) 0.128(4) 0.124(3) 0.008(3) 0.031(2) 0.031(3)
C26B 0.061(2) 0.093(3) 0.102(3) 0.012(2) 0.028(2) 0.015(2)

loop_
_atom_type_symbol
_atom_type_description
_atom_type_scat_dispersion_real
_atom_type_scat_dispersion_imag
_atom_type_scat_source
C C 0.0033 0.0016 'International Tables Vol C Tables 4.2.6.8 and 6.1.1.4'
H H 0.0000 0.0000 'International Tables Vol C Tables 4.2.6.8 and 6.1.1.4'
N N 0.0061 0.0033 'International Tables Vol C Tables 4.2.6.8 and 6.1.1.4'
O O 0.0106 0.0060 'International Tables Vol C Tables 4.2.6.8 and 6.1.1.4'

loop_
_geom_angle_atom_site_label_1
_geom_angle_atom_site_label_2
_geom_angle_atom_site_label_3
_geom_angle
C1A N1A C11A 127.8(3)
C1A N1A H1A 112.6(15)
C11A N1A H1A 119.1(15)
O1A C1A N1A 124.1(3)
O1A C1A C21A 121.2(3)
N1A C1A C21A 114.7(3)
C16A C11A C12A 120.2(3)
C16A C11A N1A 117.7(3)
C12A C11A N1A 122.0(3)
C11A C12A C13A 119.0(3)
C11A C12A H12A 120.5
C13A C12A H12A 120.5
C14A C13A C12A 119.8(3)
C14A C13A C17A 121.5(4)
C12A C13A C17A 118.6(4)
C13A C14A C15A 120.9(3)
C13A C14A H14A 119.5
C15A C14A H14A 119.5
C14A C15A C16A 119.8(3)
C14A C15A H15A 120.1
C16A C15A H15A 120.1
C11A C16A C15A 120.2(3)
C11A C16A H16A 119.9
C15A C16A H16A 119.9
C13A C17A H17A 109.5
C13A C17A H17B 109.5
H17A C17A H17B 109.5
C13A C17A H17C 109.5
H17A C17A H17C 109.5
H17B C17A H17C 109.5
N22A C21A C26A 123.7(3)
N22A C21A C1A 117.4(3)
C26A C21A C1A 118.9(3)
C23A N22A C21A 115.7(3)
N22A C23A C24A 124.5(3)
N22A C23A H23A 117.7
C24A C23A H23A 117.7
C25A C24A C23A 118.6(3)
C25A C24A H24A 120.7
C23A C24A H24A 120.7
C24A C25A C26A 118.4(3)
C24A C25A H25A 120.8
C26A C25A H25A 120.8
C21A C26A C25A 119.0(3)
C21A C26A H26A 120.5
C25A C26A H26A 120.5
C1B N1B C11B 128.2(3)
C1B N1B H1B 115.8(16)
C11B N1B H1B 115.8(16)
O1B C1B N1B 125.4(3)
O1B C1B C21B 120.0(3)
N1B C1B C21B 114.6(3)
C12B C11B C16B 119.4(3)
C12B C11B N1B 122.6(3)
C16B C11B N1B 117.9(3)
C11B C12B C13B 120.8(3)
C11B C12B H12B 119.6
C13B C12B H12B 119.6
C14B C13B C12B 119.6(3)
C14B C13B C17B 119.7(3)
C12B C13B C17B 120.7(3)
C13B C14B C15B 119.2(3)
C13B C14B H14B 120.4
C15B C14B H14B 120.4
C14B C15B C16B 121.3(3)
C14B C15B H15B 119.3
C16B C15B H15B 119.3
C11B C16B C15B 119.6(3)
C11B C16B H16B 120.2
C15B C16B H16B 120.2
C13B C17B H17D 109.5
C13B C17B H17E 109.5
H17D C17B H17E 109.5
C13B C17B H17F 109.5
H17D C17B H17F 109.5
H17E C17B H17F 109.5
N22B C21B C26B 124.2(3)
N22B C21B C1B 117.4(3)
C26B C21B C1B 118.3(3)
C21B N22B C23B 116.5(3)
N22B C23B C24B 123.3(4)
N22B C23B H23B 118.4
C24B C23B H23B 118.4
C23B C24B C25B 119.5(4)
C23B C24B H24B 120.2
C25B C24B H24B 120.2
C24B C25B C26B 118.3(4)
C24B C25B H25B 120.9
C26B C25B H25B 120.9
C21B C26B C25B 118.2(3)
C21B C26B H26B 120.9
C25B C26B H26B 120.9

loop_
_geom_bond_atom_site_label_1
_geom_bond_atom_site_label_2
_geom_bond_distance
O1A C1A 1.224(3)
N1A C1A 1.355(3)
N1A C11A 1.422(3)
N1A H1A 0.93(2)
C1A C21A 1.501(3)
C11A C16A 1.368(3)
C11A C12A 1.381(3)
C12A C13A 1.409(4)
C12A H12A 0.9300
C13A C14A 1.348(4)
C13A C17A 1.529(4)
C14A C15A 1.375(4)
C14A H14A 0.9300
C15A C16A 1.378(3)
C15A H15A 0.9300
C16A H16A 0.9300
C17A H17A 0.9600
C17A H17B 0.9600
C17A H17C 0.9600
C21A N22A 1.332(3)
C21A C26A 1.355(3)
N22A C23A 1.332(3)
C23A C24A 1.359(3)
C23A H23A 0.9300
C24A C25A 1.355(4)
C24A H24A 0.9300
C25A C26A 1.379(4)
C25A H25A 0.9300
C26A H26A 0.9300
O1B C1B 1.229(3)
N1B C1B 1.345(3)
N1B C11B 1.420(3)
N1B H1B 0.87(2)
C1B C21B 1.505(4)
C11B C12B 1.367(3)
C11B C16B 1.371(3)
C12B C13B 1.386(4)
C12B H12B 0.9300
C13B C14B 1.366(4)
C13B C17B 1.530(4)
C14B C15B 1.369(4)
C14B H14B 0.9300
C15B C16B 1.372(3)
C15B H15B 0.9300
C16B H16B 0.9300
C17B H17D 0.9600
C17B H17E 0.9600
C17B H17F 0.9600
C21B N22B 1.330(3)
C21B C26B 1.369(3)
N22B C23B 1.332(3)
C23B C24B 1.363(4)
C23B H23B 0.9300
C24B C25B 1.367(4)
C24B H24B 0.9300
C25B C26B 1.380(4)
C25B H25B 0.9300
C26B H26B 0.9300

loop_
_geom_hbond_atom_site_label_D
_geom_hbond_atom_site_label_H
_geom_hbond_atom_site_label_A
_geom_hbond_distance_DH
_geom_hbond_distance_HA
_geom_hbond_distance_DA
_geom_hbond_angle_DHA
_geom_hbond_site_symmetry_A
_geom_hbond_publ_flag
N1A H1A O1B 0.93(2) 2.41(2) 3.241(3) 148(2) 2 yes
N1B H1B O1A 0.87(2) 2.32(2) 3.132(3) 155(2) . yes
N1A H1A N22A 0.93(2) 2.18(2) 2.683(4) 112.9(18) . yes
N1B H1B N22B 0.87(2) 2.28(2) 2.703(4) 109.5(19) . yes
C12A H12A O1A 0.93 2.29 2.862(4) 120 . yes
C14B H14B Cg1 0.93 2.66 3.543(4) 160 2_645 yes

loop_
_geom_torsion_atom_site_label_1
_geom_torsion_atom_site_label_2
_geom_torsion_atom_site_label_3
_geom_torsion_atom_site_label_4
_geom_torsion
C11A N1A C1A O1A 4.3(4)
C11A N1A C1A C21A -173.8(2)
C1A N1A C11A C16A 162.2(3)
C1A N1A C11A C12A -20.6(4)
C16A C11A C12A C13A -1.1(4)
N1A C11A C12A C13A -178.2(2)
C11A C12A C13A C14A 0.5(4)
C11A C12A C13A C17A 179.1(3)
C12A C13A C14A C15A 0.5(5)
C17A C13A C14A C15A -178.1(3)
C13A C14A C15A C16A -1.0(5)
C12A C11A C16A C15A 0.6(4)
N1A C11A C16A C15A 177.9(2)
C14A C15A C16A C11A 0.4(4)
O1A C1A C21A N22A -176.0(3)
N1A C1A C21A N22A 2.2(3)
O1A C1A C21A C26A 2.2(4)
N1A C1A C21A C26A -179.7(3)
C26A C21A N22A C23A -0.6(4)
C1A C21A N22A C23A 177.5(2)
C21A N22A C23A C24A -1.5(5)
N22A C23A C24A C25A 2.6(6)
C23A C24A C25A C26A -1.6(5)
N22A C21A C26A C25A 1.5(4)
C1A C21A C26A C25A -176.6(3)
C24A C25A C26A C21A -0.3(5)
C11B N1B C1B O1B 4.0(5)
C11B N1B C1B C21B -176.1(2)
C1B N1B C11B C12B -10.3(4)
C1B N1B C11B C16B 171.4(3)
C16B C11B C12B C13B -1.7(4)
N1B C11B C12B C13B -180.0(3)
C11B C12B C13B C14B 1.0(4)
C11B C12B C13B C17B -178.1(3)
C12B C13B C14B C15B 0.4(5)
C17B C13B C14B C15B 179.4(3)
C13B C14B C15B C16B -0.9(5)
C12B C11B C16B C15B 1.1(4)
N1B C11B C16B C15B 179.5(3)
C14B C15B C16B C11B 0.2(5)
O1B C1B C21B N22B -162.6(3)
N1B C1B C21B N22B 17.5(4)
O1B C1B C21B C26B 14.8(4)
N1B C1B C21B C26B -165.1(3)
C26B C21B N22B C23B 0.0(4)
C1B C21B N22B C23B 177.3(3)
C21B N22B C23B C24B 0.8(5)
N22B C23B C24B C25B -0.3(6)
C23B C24B C25B C26B -1.0(6)
N22B C21B C26B C25B -1.3(5)
C1B C21B C26B C25B -178.5(3)
C24B C25B C26B C21B 1.7(5)
